data_7132414
loop_
_publ_author_name
'Garbini, Mauro'
'Brunetti, Andrea'
'Pedrazzani, Riccardo'
'Monari, Magda'
'Marcaccio, Massimo'
'Bertuzzi, Giulio'
'Bandini, Marco'

_publ_section_title
;
 Reductive cyclodimerization of chalcones: exploring the
 "self-adaptability" of galvanostatic electrosynthesis.
;
_journal_issue 4
_journal_name_full 'Chemical communications (Cambridge, England)'
_journal_page_first 404
_journal_page_last 407
_journal_paper_doi 10.1039/d3cc04920e
_journal_volume 60
_journal_year 2024
_chemical_formula_sum 'C33 H34 O3'
_chemical_formula_weight 478.60
_space_group_crystal_system monoclinic
_space_group_IT_number 14
_space_group_name_Hall '-P 2yn'
_space_group_name_H-M_alt 'P 1 21/n 1'
_atom_sites_solution_hydrogens geom
_audit_creation_method SHELXL-2018/3
_audit_update_record
;
2023-08-23 deposited with the CCDC.	2023-11-28 downloaded from the CCDC.
;
_cell_angle_alpha 90
_cell_angle_beta 112.709(2)
_cell_angle_gamma 90
_cell_formula_units_Z 4
_cell_length_a 20.7540(16)
_cell_length_b 5.9450(5)
_cell_length_c 24.1084(19)
_cell_measurement_reflns_used 7426
_cell_measurement_temperature 296(2)
_cell_measurement_theta_max 30.56
_cell_measurement_theta_min 2.53
_cell_volume 2744.0(4)
_computing_cell_refinement 'Bruker SAINT'
_computing_data_collection 'Bruker APEX2'
_computing_data_reduction 'Bruker SAINT'
_computing_molecular_graphics 'Bruker SHELXTL'
_computing_publication_material 'Bruker SHELXTL'
_computing_structure_refinement 'SHELXL-2018/3 (Sheldrick, 2018)'
_computing_structure_solution 'SHELXT 2014/5 (Sheldrick, 2014)'
_diffrn_ambient_temperature 296(2)
_diffrn_measured_fraction_theta_full 0.994
_diffrn_measured_fraction_theta_max 0.994
_diffrn_measurement_device_type 'Bruker APEX-II CCD'
_diffrn_measurement_method '\f and \w scans'
_diffrn_radiation_type MoK\a
_diffrn_radiation_wavelength 0.71073
_diffrn_reflns_av_R_equivalents 0.0631
_diffrn_reflns_av_unetI/netI 0.0387
_diffrn_reflns_Laue_measured_fraction_full 0.994
_diffrn_reflns_Laue_measured_fraction_max 0.994
_diffrn_reflns_limit_h_max 24
_diffrn_reflns_limit_h_min -24
_diffrn_reflns_limit_k_max 7
_diffrn_reflns_limit_k_min -7
_diffrn_reflns_limit_l_max 28
_diffrn_reflns_limit_l_min -28
_diffrn_reflns_number 31699
_diffrn_reflns_point_group_measured_fraction_full 0.994
_diffrn_reflns_point_group_measured_fraction_max 0.994
_diffrn_reflns_theta_full 24.999
_diffrn_reflns_theta_max 24.999
_diffrn_reflns_theta_min 2.534
_exptl_absorpt_coefficient_mu 0.073
_exptl_absorpt_correction_T_max 0.7488
_exptl_absorpt_correction_T_min 0.6932
_exptl_absorpt_correction_type multi-scan
_exptl_absorpt_process_details SADABS
_exptl_crystal_colour colourless
_exptl_crystal_density_diffrn 1.159
_exptl_crystal_description needle
_exptl_crystal_F_000 1024
_exptl_crystal_size_max 0.61
_exptl_crystal_size_mid 0.12
_exptl_crystal_size_min 0.04
_refine_diff_density_max 0.360
_refine_diff_density_min -0.262
_refine_diff_density_rms 0.050
_refine_ls_extinction_method none
_refine_ls_goodness_of_fit_ref 1.139
_refine_ls_hydrogen_treatment constr
_refine_ls_matrix_type full
_refine_ls_number_parameters 327
_refine_ls_number_reflns 4793
_refine_ls_number_restraints 0
_refine_ls_restrained_S_all 1.139
_refine_ls_R_factor_all 0.1171
_refine_ls_R_factor_gt 0.0982
_refine_ls_shift/su_max 0.000
_refine_ls_shift/su_mean 0.000
_refine_ls_structure_factor_coef Fsqd
_refine_ls_weighting_details 'w=1/[\s^2^(Fo^2^)+(0.0795P)^2^+3.5909P] where P=(Fo^2^+2Fc^2^)/3'
_refine_ls_weighting_scheme calc
_refine_ls_wR_factor_gt 0.2160
_refine_ls_wR_factor_ref 0.2272
_reflns_Friedel_coverage 0.000
_reflns_number_gt 3894
_reflns_number_total 4793
_reflns_threshold_expression 'I > 2\s(I)'
_cod_data_source_file d3cc04920e2.cif
_cod_data_source_block shelx_CCDC1
_cod_depositor_comments 'Adding full bibliography for 7132413--7132414.cif.'
_cod_original_sg_symbol_H-M 'P 21/n'
_cod_database_code 7132414
_shelx_shelxl_version_number 2018/3
_shelx_space_group_comment
;
The symmetry employed for this shelxl refinement is uniquely defined
by the following loop, which should always be used as a source of
symmetry information in preference to the above space-group names.
They are only intended as comments.
;

loop_
_space_group_symop_operation_xyz
'x, y, z'
'-x+1/2, y+1/2, -z+1/2'
'-x, -y, -z'
'x-1/2, -y-1/2, z-1/2'

loop_
_atom_site_label
_atom_site_type_symbol
_atom_site_fract_x
_atom_site_fract_y
_atom_site_fract_z
_atom_site_U_iso_or_equiv
_atom_site_adp_type
_atom_site_occupancy
_atom_site_site_symmetry_order
_atom_site_calc_flag
_atom_site_refinement_flags_posn
_atom_site_refinement_flags_adp
_atom_site_refinement_flags_occupancy
_atom_site_disorder_assembly
_atom_site_disorder_group
O1 O 0.48571(13) 0.3105(4) 0.80918(10) 0.0425(6) Uani 1 1 d . . . . .
H1A H 0.503550 0.292540 0.845713 0.064 Uiso 1 1 calc R U . . .
O2 O 0.41246(15) 0.1854(4) 0.69455(12) 0.0518(7) Uani 1 1 d . . . . .
H2A H 0.439816 0.163634 0.729256 0.078 Uiso 1 1 calc R U . . .
C19 C 0.52641(14) 0.6229(5) 0.66817(14) 0.0310(7) Uani 1 1 d . . . . .
C2 C 0.44637(15) 0.5714(5) 0.72840(13) 0.0289(7) Uani 1 1 d . . . . .
H2 H 0.428918 0.725118 0.717780 0.035 Uiso 1 1 calc R U . . .
C3 C 0.51972(15) 0.5617(5) 0.72650(13) 0.0303(7) Uani 1 1 d . . . . .
H3 H 0.537411 0.408140 0.736929 0.036 Uiso 1 1 calc R U . . .
C7 C 0.40020(17) 0.5837(6) 0.81296(14) 0.0354(7) Uani 1 1 d . . . . .
C6 C 0.38985(16) 0.4118(5) 0.68800(15) 0.0355(7) Uani 1 1 d . . . . .
H6 H 0.350822 0.419659 0.701268 0.043 Uiso 1 1 calc R U . . .
C13 C 0.36109(15) 0.4755(6) 0.62213(15) 0.0371(8) Uani 1 1 d . . . . .
C1 C 0.46294(16) 0.5404(5) 0.79606(14) 0.0346(7) Uani 1 1 d . . . . .
C4 C 0.56233(16) 0.7171(6) 0.78008(15) 0.0373(8) Uani 1 1 d . . . . .
H4 H 0.555789 0.872044 0.765056 0.045 Uiso 1 1 calc R U . . .
C20 C 0.50408(19) 0.8261(6) 0.64004(16) 0.0469(9) Uani 1 1 d . . . . .
H20 H 0.483802 0.930845 0.656999 0.056 Uiso 1 1 calc R U . . .
C24 C 0.55691(18) 0.4723(6) 0.64190(16) 0.0450(9) Uani 1 1 d . . . . .
H24 H 0.572481 0.334022 0.660230 0.054 Uiso 1 1 calc R U . . .
C25 C 0.63955(17) 0.6682(6) 0.80408(14) 0.0412(8) Uani 1 1 d . . . . .
C5 C 0.52548(18) 0.6962(6) 0.82555(15) 0.0419(8) Uani 1 1 d . . . . .
H5A H 0.557233 0.633181 0.863333 0.050 Uiso 1 1 calc R U . . .
H5B H 0.510108 0.842616 0.833310 0.050 Uiso 1 1 calc R U . . .
C12 C 0.3638(2) 0.7829(6) 0.79855(18) 0.0502(10) Uani 1 1 d . . . . .
H12 H 0.379406 0.896541 0.780332 0.060 Uiso 1 1 calc R U . . .
C8 C 0.37524(19) 0.4188(7) 0.84015(17) 0.0491(9) Uani 1 1 d . . . . .
H8 H 0.398430 0.281654 0.850281 0.059 Uiso 1 1 calc R U . . .
C18 C 0.3647(2) 0.3318(8) 0.57888(17) 0.0554(10) Uani 1 1 d . . . . .
H18 H 0.385547 0.191464 0.589851 0.067 Uiso 1 1 calc R U . . .
C14 C 0.3283(2) 0.6808(7) 0.60350(19) 0.0592(11) Uani 1 1 d . . . . .
H14 H 0.324230 0.779114 0.631962 0.071 Uiso 1 1 calc R U . . .
C21 C 0.5114(2) 0.8762(7) 0.58698(18) 0.0579(11) Uani 1 1 d . . . . .
H21 H 0.495730 1.013714 0.568263 0.069 Uiso 1 1 calc R U . . .
C22 C 0.5418(2) 0.7244(8) 0.56156(17) 0.0614(12) Uani 1 1 d . . . . .
H22 H 0.546651 0.758861 0.525758 0.074 Uiso 1 1 calc R U . . .
C10 C 0.2808(2) 0.6537(8) 0.83755(19) 0.0607(11) Uani 1 1 d . . . . .
H10 H 0.241020 0.676866 0.845677 0.073 Uiso 1 1 calc R U . . .
C9 C 0.3163(2) 0.4556(8) 0.85239(19) 0.0611(11) Uani 1 1 d . . . . .
H9 H 0.300693 0.343482 0.871046 0.073 Uiso 1 1 calc R U . . .
C11 C 0.3047(2) 0.8184(7) 0.81043(19) 0.0589(11) Uani 1 1 d . . . . .
H11 H 0.280910 0.954487 0.800023 0.071 Uiso 1 1 calc R U . . .
C30 C 0.6673(2) 0.4698(8) 0.83353(19) 0.0606(11) Uani 1 1 d . . . . .
H30 H 0.638081 0.365844 0.840869 0.073 Uiso 1 1 calc R U . . .
C23 C 0.5646(2) 0.5234(8) 0.58902(18) 0.0623(12) Uani 1 1 d . . . . .
H23 H 0.585493 0.420313 0.572117 0.075 Uiso 1 1 calc R U . . .
C29 C 0.7378(2) 0.4232(9) 0.8523(2) 0.0746(14) Uani 1 1 d . . . . .
H29 H 0.755402 0.288212 0.871729 0.089 Uiso 1 1 calc R U . . .
C17 C 0.3374(3) 0.3953(10) 0.5188(2) 0.0787(15) Uani 1 1 d . . . . .
H17 H 0.340650 0.297189 0.489913 0.094 Uiso 1 1 calc R U . . .
C15 C 0.3019(3) 0.7423(9) 0.5443(2) 0.0819(15) Uani 1 1 d . . . . .
H15 H 0.280995 0.882372 0.533045 0.098 Uiso 1 1 calc R U . . .
C16 C 0.3062(3) 0.5976(11) 0.5016(2) 0.0853(16) Uani 1 1 d . . . . .
H16 H 0.287779 0.638064 0.461191 0.102 Uiso 1 1 calc R U . . .
C28 C 0.7817(2) 0.5736(11) 0.8424(2) 0.0803(16) Uani 1 1 d . . . . .
H28 H 0.829173 0.542755 0.855483 0.096 Uiso 1 1 calc R U . . .
C27 C 0.7557(2) 0.7681(11) 0.8134(2) 0.0826(16) Uani 1 1 d . . . . .
H27 H 0.785432 0.870634 0.806319 0.099 Uiso 1 1 calc R U . . .
C26 C 0.6851(2) 0.8162(8) 0.7942(2) 0.0627(11) Uani 1 1 d . . . . .
H26 H 0.668146 0.950800 0.774263 0.075 Uiso 1 1 calc R U . . .
O1S O 0.5424(3) 0.1806(10) 0.92903(19) 0.142(2) Uani 1 1 d . . . . .
C2S C 0.5863(5) 0.1658(16) 0.9736(3) 0.135(3) Uani 1 1 d . . . . .
C1S C 0.6505(8) 0.268(4) 0.9851(7) 0.369(13) Uani 1 1 d . . . . .
H1S1 H 0.681600 0.236344 1.025681 0.554 Uiso 1 1 calc R U . . .
H1S2 H 0.670071 0.209481 0.957813 0.554 Uiso 1 1 calc R U . . .
H1S3 H 0.644206 0.427200 0.979616 0.554 Uiso 1 1 calc R U . . .
C3S C 0.6020(8) 0.002(3) 1.0198(6) 0.347(12) Uani 1 1 d . . . . .
H3S1 H 0.644502 0.042741 1.052540 0.520 Uiso 0.5 1 calc R U P . .
H3S2 H 0.564546 -0.004394 1.033815 0.520 Uiso 0.5 1 calc R U P . .
H3S3 H 0.607492 -0.142052 1.004350 0.520 Uiso 0.5 1 calc R U P . .
H3S4 H 0.566524 -0.111878 1.007930 0.520 Uiso 0.5 1 calc R U P . .
H3S5 H 0.646481 -0.064742 1.026655 0.520 Uiso 0.5 1 calc R U P . .
H3S6 H 0.603535 0.072915 1.056120 0.520 Uiso 0.5 1 calc R U P . .

loop_
_atom_site_aniso_label
_atom_site_aniso_U_11
_atom_site_aniso_U_22
_atom_site_aniso_U_33
_atom_site_aniso_U_23
_atom_site_aniso_U_13
_atom_site_aniso_U_12
O1 0.0507(14) 0.0394(13) 0.0439(13) 0.0106(11) 0.0253(12) 0.0112(11)
O2 0.0718(18) 0.0289(13) 0.0556(16) -0.0045(12) 0.0257(14) -0.0072(12)
C19 0.0230(14) 0.0317(17) 0.0399(17) 0.0003(14) 0.0139(13) -0.0016(13)
C2 0.0327(16) 0.0227(15) 0.0360(17) 0.0025(13) 0.0186(13) 0.0019(12)
C3 0.0307(15) 0.0259(15) 0.0377(17) 0.0044(13) 0.0170(13) 0.0028(13)
C7 0.0406(17) 0.0354(18) 0.0345(17) -0.0026(14) 0.0192(14) 0.0000(15)
C6 0.0338(16) 0.0340(17) 0.0472(19) -0.0075(15) 0.0249(15) -0.0056(14)
C13 0.0258(15) 0.0430(19) 0.0460(19) -0.0077(16) 0.0177(14) -0.0089(14)
C1 0.0382(17) 0.0287(17) 0.0421(18) -0.0022(14) 0.0211(15) 0.0021(14)
C4 0.0367(17) 0.0322(17) 0.0417(18) -0.0006(15) 0.0138(14) -0.0021(14)
C20 0.053(2) 0.044(2) 0.049(2) 0.0086(17) 0.0258(17) 0.0092(17)
C24 0.0465(19) 0.046(2) 0.050(2) 0.0045(17) 0.0272(17) 0.0095(17)
C25 0.0343(17) 0.052(2) 0.0340(17) -0.0060(16) 0.0100(14) -0.0071(16)
C5 0.0433(19) 0.044(2) 0.0399(18) -0.0040(16) 0.0178(15) 0.0013(16)
C12 0.060(2) 0.038(2) 0.070(3) 0.0068(18) 0.044(2) 0.0083(18)
C8 0.055(2) 0.045(2) 0.059(2) 0.0149(18) 0.0359(19) 0.0117(18)
C18 0.051(2) 0.066(3) 0.050(2) -0.010(2) 0.0207(18) 0.005(2)
C14 0.048(2) 0.053(2) 0.062(3) -0.010(2) 0.0062(19) 0.0063(19)
C21 0.069(3) 0.056(3) 0.055(2) 0.020(2) 0.031(2) 0.012(2)
C22 0.065(3) 0.089(3) 0.040(2) 0.012(2) 0.0303(19) 0.002(2)
C10 0.051(2) 0.074(3) 0.070(3) 0.013(2) 0.039(2) 0.018(2)
C9 0.059(2) 0.068(3) 0.074(3) 0.022(2) 0.045(2) 0.009(2)
C11 0.065(2) 0.050(2) 0.075(3) 0.010(2) 0.041(2) 0.021(2)
C30 0.045(2) 0.065(3) 0.065(3) 0.010(2) 0.0133(19) 0.004(2)
C23 0.067(3) 0.077(3) 0.057(2) 0.002(2) 0.040(2) 0.019(2)
C29 0.051(3) 0.083(3) 0.073(3) 0.006(3) 0.004(2) 0.018(3)
C17 0.074(3) 0.113(4) 0.051(3) -0.013(3) 0.026(2) 0.011(3)
C15 0.072(3) 0.069(3) 0.074(3) 0.014(3) -0.006(3) 0.005(3)
C16 0.071(3) 0.119(5) 0.052(3) 0.020(3) 0.009(2) -0.001(3)
C28 0.034(2) 0.116(5) 0.081(3) -0.015(3) 0.011(2) 0.007(3)
C27 0.038(2) 0.108(4) 0.097(4) -0.002(3) 0.021(2) -0.018(3)
C26 0.045(2) 0.067(3) 0.072(3) 0.004(2) 0.019(2) -0.012(2)
O1S 0.155(4) 0.162(5) 0.066(3) 0.031(3) -0.006(3) 0.013(4)
C2S 0.125(6) 0.180(8) 0.063(4) 0.033(4) -0.006(4) -0.032(6)
C1S 0.206(16) 0.58(4) 0.274(19) 0.11(2) 0.037(14) -0.04(2)
C3S 0.36(2) 0.36(2) 0.202(13) 0.194(14) -0.025(13) -0.028(18)

loop_
_atom_type_symbol
_atom_type_description
_atom_type_scat_dispersion_real
_atom_type_scat_dispersion_imag
_atom_type_scat_source
C C 0.0033 0.0016 'International Tables Vol C Tables 4.2.6.8 and 6.1.1.4'
H H 0.0000 0.0000 'International Tables Vol C Tables 4.2.6.8 and 6.1.1.4'
O O 0.0106 0.0060 'International Tables Vol C Tables 4.2.6.8 and 6.1.1.4'

loop_
_geom_angle_atom_site_label_1
_geom_angle_atom_site_label_2
_geom_angle_atom_site_label_3
_geom_angle
_geom_angle_site_symmetry_1
_geom_angle_site_symmetry_3
_geom_angle_publ_flag
C1 O1 H1A 109.5 . . ?
C6 O2 H2A 109.5 . . ?
C20 C19 C24 118.0(3) . . ?
C20 C19 C3 122.4(3) . . ?
C24 C19 C3 119.6(3) . . ?
C6 C2 C3 118.7(2) . . ?
C6 C2 C1 113.7(2) . . ?
C3 C2 C1 102.0(2) . . ?
C6 C2 H2 107.3 . . ?
C3 C2 H2 107.3 . . ?
C1 C2 H2 107.3 . . ?
C19 C3 C2 117.7(2) . . ?
C19 C3 C4 113.8(3) . . ?
C2 C3 C4 101.8(2) . . ?
C19 C3 H3 107.7 . . ?
C2 C3 H3 107.7 . . ?
C4 C3 H3 107.7 . . ?
C12 C7 C8 117.3(3) . . ?
C12 C7 C1 121.3(3) . . ?
C8 C7 C1 121.3(3) . . ?
O2 C6 C13 109.6(3) . . ?
O2 C6 C2 112.3(3) . . ?
C13 C6 C2 114.0(3) . . ?
O2 C6 H6 106.8 . . ?
C13 C6 H6 106.8 . . ?
C2 C6 H6 106.8 . . ?
C18 C13 C14 117.8(4) . . ?
C18 C13 C6 121.8(3) . . ?
C14 C13 C6 120.4(3) . . ?
O1 C1 C5 109.0(3) . . ?
O1 C1 C7 110.0(3) . . ?
C5 C1 C7 115.6(3) . . ?
O1 C1 C2 105.4(2) . . ?
C5 C1 C2 102.8(2) . . ?
C7 C1 C2 113.4(3) . . ?
C25 C4 C3 112.6(3) . . ?
C25 C4 C5 116.8(3) . . ?
C3 C4 C5 105.0(2) . . ?
C25 C4 H4 107.3 . . ?
C3 C4 H4 107.3 . . ?
C5 C4 H4 107.3 . . ?
C19 C20 C21 120.7(3) . . ?
C19 C20 H20 119.6 . . ?
C21 C20 H20 119.6 . . ?
C23 C24 C19 121.2(4) . . ?
C23 C24 H24 119.4 . . ?
C19 C24 H24 119.4 . . ?
C26 C25 C30 117.1(3) . . ?
C26 C25 C4 120.6(3) . . ?
C30 C25 C4 122.2(3) . . ?
C1 C5 C4 106.2(3) . . ?
C1 C5 H5A 110.5 . . ?
C4 C5 H5A 110.5 . . ?
C1 C5 H5B 110.5 . . ?
C4 C5 H5B 110.5 . . ?
H5A C5 H5B 108.7 . . ?
C7 C12 C11 121.7(3) . . ?
C7 C12 H12 119.1 . . ?
C11 C12 H12 119.1 . . ?
C9 C8 C7 120.8(4) . . ?
C9 C8 H8 119.6 . . ?
C7 C8 H8 119.6 . . ?
C13 C18 C17 120.3(4) . . ?
C13 C18 H18 119.9 . . ?
C17 C18 H18 119.9 . . ?
C15 C14 C13 121.6(4) . . ?
C15 C14 H14 119.2 . . ?
C13 C14 H14 119.2 . . ?
C22 C21 C20 120.4(4) . . ?
C22 C21 H21 119.8 . . ?
C20 C21 H21 119.8 . . ?
C23 C22 C21 119.6(4) . . ?
C23 C22 H22 120.2 . . ?
C21 C22 H22 120.2 . . ?
C9 C10 C11 119.0(3) . . ?
C9 C10 H10 120.5 . . ?
C11 C10 H10 120.5 . . ?
C10 C9 C8 121.0(4) . . ?
C10 C9 H9 119.5 . . ?
C8 C9 H9 119.5 . . ?
C10 C11 C12 120.2(4) . . ?
C10 C11 H11 119.9 . . ?
C12 C11 H11 119.9 . . ?
C29 C30 C25 121.2(4) . . ?
C29 C30 H30 119.4 . . ?
C25 C30 H30 119.4 . . ?
C22 C23 C24 120.0(4) . . ?
C22 C23 H23 120.0 . . ?
C24 C23 H23 120.0 . . ?
C28 C29 C30 120.4(5) . . ?
C28 C29 H29 119.8 . . ?
C30 C29 H29 119.8 . . ?
C16 C17 C18 121.0(5) . . ?
C16 C17 H17 119.5 . . ?
C18 C17 H17 119.5 . . ?
C14 C15 C16 120.0(5) . . ?
C14 C15 H15 120.0 . . ?
C16 C15 H15 120.0 . . ?
C17 C16 C15 119.3(5) . . ?
C17 C16 H16 120.3 . . ?
C15 C16 H16 120.3 . . ?
C27 C28 C29 119.5(4) . . ?
C27 C28 H28 120.3 . . ?
C29 C28 H28 120.3 . . ?
C28 C27 C26 120.7(5) . . ?
C28 C27 H27 119.7 . . ?
C26 C27 H27 119.7 . . ?
C25 C26 C27 121.2(5) . . ?
C25 C26 H26 119.4 . . ?
C27 C26 H26 119.4 . . ?
O1S C2S C1S 121.4(10) . . ?
O1S C2S C3S 131.9(10) . . ?
C1S C2S C3S 103.3(10) . . ?
C2S C1S H1S1 109.5 . . ?
C2S C1S H1S2 109.5 . . ?
H1S1 C1S H1S2 109.5 . . ?
C2S C1S H1S3 109.5 . . ?
H1S1 C1S H1S3 109.5 . . ?
H1S2 C1S H1S3 109.5 . . ?
C2S C3S H3S1 109.5 . . ?
C2S C3S H3S2 109.5 . . ?
H3S1 C3S H3S2 109.5 . . ?
C2S C3S H3S3 109.5 . . ?
H3S1 C3S H3S3 109.5 . . ?
H3S2 C3S H3S3 109.5 . . ?
H3S4 C3S H3S5 109.5 . . ?
H3S4 C3S H3S6 109.5 . . ?
H3S5 C3S H3S6 109.5 . . ?

loop_
_geom_bond_atom_site_label_1
_geom_bond_atom_site_label_2
_geom_bond_distance
_geom_bond_site_symmetry_2
_geom_bond_publ_flag
O1 C1 1.441(4) . ?
O1 H1A 0.8200 . ?
O2 C6 1.414(4) . ?
O2 H2A 0.8200 . ?
C19 C20 1.375(5) . ?
C19 C24 1.383(4) . ?
C19 C3 1.510(4) . ?
C2 C6 1.531(4) . ?
C2 C3 1.542(4) . ?
C2 C1 1.543(4) . ?
C2 H2 0.9800 . ?
C3 C4 1.556(4) . ?
C3 H3 0.9800 . ?
C7 C12 1.375(5) . ?
C7 C8 1.386(5) . ?
C7 C1 1.529(4) . ?
C6 C13 1.513(5) . ?
C6 H6 0.9800 . ?
C13 C18 1.372(5) . ?
C13 C14 1.385(5) . ?
C1 C5 1.528(5) . ?
C4 C25 1.507(5) . ?
C4 C5 1.565(5) . ?
C4 H4 0.9800 . ?
C20 C21 1.378(5) . ?
C20 H20 0.9300 . ?
C24 C23 1.379(5) . ?
C24 H24 0.9300 . ?
C25 C26 1.377(5) . ?
C25 C30 1.383(5) . ?
C5 H5A 0.9700 . ?
C5 H5B 0.9700 . ?
C12 C11 1.379(5) . ?
C12 H12 0.9300 . ?
C8 C9 1.381(5) . ?
C8 H8 0.9300 . ?
C18 C17 1.389(6) . ?
C18 H18 0.9300 . ?
C14 C15 1.365(6) . ?
C14 H14 0.9300 . ?
C21 C22 1.372(6) . ?
C21 H21 0.9300 . ?
C22 C23 1.360(6) . ?
C22 H22 0.9300 . ?
C10 C9 1.361(6) . ?
C10 C11 1.372(6) . ?
C10 H10 0.9300 . ?
C9 H9 0.9300 . ?
C11 H11 0.9300 . ?
C30 C29 1.382(6) . ?
C30 H30 0.9300 . ?
C23 H23 0.9300 . ?
C29 C28 1.360(7) . ?
C29 H29 0.9300 . ?
C17 C16 1.353(8) . ?
C17 H17 0.9300 . ?
C15 C16 1.372(7) . ?
C15 H15 0.9300 . ?
C16 H16 0.9300 . ?
C28 C27 1.351(8) . ?
C28 H28 0.9300 . ?
C27 C26 1.385(6) . ?
C27 H27 0.9300 . ?
C26 H26 0.9300 . ?
O1S C2S 1.112(7) . ?
C2S C1S 1.391(17) . ?
C2S C3S 1.418(12) . ?
C1S H1S1 0.9600 . ?
C1S H1S2 0.9600 . ?
C1S H1S3 0.9600 . ?
C3S H3S1 0.9600 . ?
C3S H3S2 0.9600 . ?
C3S H3S3 0.9600 . ?
C3S H3S4 0.9600 . ?
C3S H3S5 0.9600 . ?
C3S H3S6 0.9600 . ?
